data_7055355
loop_
_publ_author_name
'Meng, Qianli'
'Fronczek, Frank R.'
'Vicente, M Gra\,ca H'

_publ_section_title
;
 Synthesis and spectroscopic properties of
 \b,\b'-dibenzo-3,5,8-triaryl-BODIPYs.
;
_journal_issue 7
_journal_name_full 'New journal of chemistry = Nouveau journal de chimie'
_journal_page_first 5740
_journal_page_last 5751
_journal_paper_doi 10.1039/C5NJ03324A
_journal_volume 40
_journal_year 2016
_chemical_formula_moiety 'C35 H31 B F2 N2'
_chemical_formula_sum 'C35 H31 B F2 N2'
_chemical_formula_weight 528.43
_chemical_name_systematic
; 
 ? 
;
_space_group_IT_number 19
_symmetry_cell_setting orthorhombic
_symmetry_space_group_name_Hall 'P 2ac 2ab'
_symmetry_space_group_name_H-M 'P 21 21 21'
_atom_sites_solution_hydrogens geom
_atom_sites_solution_primary direct
_atom_sites_solution_secondary difmap
_audit_creation_method SHELXL-97
_audit_update_record
;
2015-11-09 deposited with the CCDC.
2016-02-08 downloaded from the CCDC.
;
_cell_angle_alpha 90
_cell_angle_beta 90
_cell_angle_gamma 90
_cell_formula_units_Z 4
_cell_length_a 11.0477(15)
_cell_length_b 14.069(2)
_cell_length_c 17.029(3)
_cell_measurement_reflns_used 9974
_cell_measurement_temperature 100.0(5)
_cell_measurement_theta_max 25.36
_cell_measurement_theta_min 2.63
_cell_volume 2646.8(7)
_computing_cell_refinement 'Bruker SAINT'
_computing_data_collection 'Bruker APEX2'
_computing_data_reduction 'Bruker SAINT'
_computing_molecular_graphics 'ORTEP-3 for Windows (Farrugia, 2012)'
_computing_publication_material 'SHELXL-97 (Sheldrick, 2008)'
_computing_structure_refinement 'SHELXL-97 (Sheldrick, 2008)'
_computing_structure_solution 'SHELXS-97 (Sheldrick, 2008)'
_diffrn_ambient_temperature 100.0(5)
_diffrn_measured_fraction_theta_full 1.000
_diffrn_measured_fraction_theta_max 0.996
_diffrn_measurement_device_type 'Bruker Kappa APEX-II DUO'
_diffrn_measurement_method '\f and \w scans'
_diffrn_radiation_monochromator 'TRIUMPH curved graphite'
_diffrn_radiation_source 'fine-focus sealed tube'
_diffrn_radiation_type MoK\a
_diffrn_radiation_wavelength 0.71073
_diffrn_reflns_av_R_equivalents 0.0546
_diffrn_reflns_av_sigmaI/netI 0.0261
_diffrn_reflns_limit_h_max 13
_diffrn_reflns_limit_h_min -13
_diffrn_reflns_limit_k_max 16
_diffrn_reflns_limit_k_min -17
_diffrn_reflns_limit_l_max 21
_diffrn_reflns_limit_l_min -21
_diffrn_reflns_number 79037
_diffrn_reflns_theta_full 25.00
_diffrn_reflns_theta_max 26.48
_diffrn_reflns_theta_min 1.88
_exptl_absorpt_coefficient_mu 0.086
_exptl_absorpt_correction_T_max 0.9914
_exptl_absorpt_correction_T_min 0.9169
_exptl_absorpt_correction_type multi-scan
_exptl_absorpt_process_details 'SADABS (Sheldrick, 2004)'
_exptl_crystal_colour red
_exptl_crystal_density_diffrn 1.326
_exptl_crystal_density_method 'not measured'
_exptl_crystal_description fragment
_exptl_crystal_F_000 1112
_exptl_crystal_recrystallization_method 'Re-crystallisation from solvent: dichloromethane/hexane'
_exptl_crystal_size_max 0.19
_exptl_crystal_size_mid 0.13
_exptl_crystal_size_min 0.10
_refine_diff_density_max 0.214
_refine_diff_density_min -0.205
_refine_diff_density_rms 0.036
_refine_ls_abs_structure_details 'Flack H D (1983), Acta Cryst. A39, 876-881'
_refine_ls_abs_structure_Flack 0.2(6)
_refine_ls_extinction_coef 0.0021(5)
_refine_ls_extinction_expression Fc^*^=kFc[1+0.001xFc^2^\l^3^/sin(2\q)]^-1/4^
_refine_ls_extinction_method SHELXL
_refine_ls_goodness_of_fit_ref 1.029
_refine_ls_hydrogen_treatment constr
_refine_ls_matrix_type full
_refine_ls_number_parameters 362
_refine_ls_number_reflns 5446
_refine_ls_number_restraints 0
_refine_ls_restrained_S_all 1.029
_refine_ls_R_factor_all 0.0400
_refine_ls_R_factor_gt 0.0327
_refine_ls_shift/su_max 0.000
_refine_ls_shift/su_mean 0.000
_refine_ls_structure_factor_coef Fsqd
_refine_ls_weighting_details 'calc w=1/[\s^2^(Fo^2^)+(0.0365P)^2^+0.7227P] where P=(Fo^2^+2Fc^2^)/3'
_refine_ls_weighting_scheme calc
_refine_ls_wR_factor_gt 0.0738
_refine_ls_wR_factor_ref 0.0771
_reflns_number_gt 4897
_reflns_number_total 5446
_reflns_threshold_expression I>2\s(I)
_cod_data_source_file c5nj03324a2.cif
_cod_data_source_block Compound5a
_cod_depositor_comments
;
The following automatic conversions were performed:

'_symmetry_cell_setting' value 'Orthorhombic' changed to
'orthorhombic' according to
/usr/data/users/saulius/crontab/automatic-downloads/rss-feeds/RSC/lib/dictionaries/cif_core.dic
dictionary named 'cif_core.dic' version 2.4.2 from 2011-04-26.

Automatic conversion script
Id: cif_fix_values 4268 2015-11-12 08:31:59Z antanas 

 Adding full bibliography for 7055354--7055362.cif.

 Adding full bibliography for 7055354--7055362.cif.
;
_cod_original_sg_symbol_Hall 'P 2ac 2ab '
_cod_original_sg_symbol_H-M 'P 21 21 21    '
_cod_database_code 7055355

loop_
_symmetry_equiv_pos_as_xyz
'x, y, z'
'-x+1/2, -y, z+1/2'
'-x, y+1/2, -z+1/2'
'x+1/2, -y+1/2, -z'

loop_
_atom_site_label
_atom_site_type_symbol
_atom_site_fract_x
_atom_site_fract_y
_atom_site_fract_z
_atom_site_U_iso_or_equiv
_atom_site_adp_type
_atom_site_occupancy
_atom_site_symmetry_multiplicity
_atom_site_calc_flag
_atom_site_refinement_flags
F1 F 0.48638(8) 0.39372(7) 0.33124(6) 0.0284(2) Uani 1 1 d .
F2 F 0.52232(9) 0.24235(7) 0.37268(6) 0.0307(3) Uani 1 1 d .
N1 N 0.65833(11) 0.36844(9) 0.41261(7) 0.0139(3) Uani 1 1 d .
N2 N 0.65479(11) 0.30560(8) 0.27500(7) 0.0141(3) Uani 1 1 d .
C1 C 0.62323(14) 0.40309(11) 0.48346(9) 0.0150(3) Uani 1 1 d .
C2 C 0.72504(14) 0.44031(11) 0.52296(9) 0.0166(3) Uani 1 1 d .
C3 C 0.73060(15) 0.47835(13) 0.60548(9) 0.0216(4) Uani 1 1 d .
H3A H 0.6865 0.4350 0.6413 0.026 Uiso 1 1 calc R
H3B H 0.6910 0.5414 0.6077 0.026 Uiso 1 1 calc R
C4 C 0.86267(14) 0.48722(12) 0.63209(9) 0.0226(4) Uani 1 1 d .
H4A H 0.8670 0.5266 0.6802 0.027 Uiso 1 1 calc R
H4B H 0.8953 0.4235 0.6446 0.027 Uiso 1 1 calc R
C5 C 0.93782(14) 0.53247(12) 0.56764(10) 0.0209(4) Uani 1 1 d .
H5A H 1.0200 0.5461 0.5879 0.025 Uiso 1 1 calc R
H5B H 0.9004 0.5935 0.5519 0.025 Uiso 1 1 calc R
C6 C 0.94729(14) 0.46754(11) 0.49605(9) 0.0187(3) Uani 1 1 d .
H6A H 0.9834 0.5029 0.4516 0.022 Uiso 1 1 calc R
H6B H 1.0005 0.4129 0.5083 0.022 Uiso 1 1 calc R
C7 C 0.82369(13) 0.43235(11) 0.47354(9) 0.0151(3) Uani 1 1 d .
C8 C 0.78232(13) 0.38706(11) 0.40374(9) 0.0140(3) Uani 1 1 d .
C9 C 0.84022(13) 0.36594(10) 0.33310(9) 0.0149(3) Uani 1 1 d .
C10 C 0.77934(13) 0.32305(11) 0.27082(9) 0.0142(3) Uani 1 1 d .
C11 C 0.82242(13) 0.28515(11) 0.19868(9) 0.0160(3) Uani 1 1 d .
C12 C 0.94836(13) 0.28461(12) 0.16523(9) 0.0179(3) Uani 1 1 d .
H12A H 1.0053 0.2592 0.2049 0.021 Uiso 1 1 calc R
H12B H 0.9730 0.3506 0.1528 0.021 Uiso 1 1 calc R
C13 C 0.95570(14) 0.22394(12) 0.09074(9) 0.0214(4) Uani 1 1 d .
H13A H 1.0289 0.2421 0.0607 0.026 Uiso 1 1 calc R
H13B H 0.9640 0.1563 0.1058 0.026 Uiso 1 1 calc R
C14 C 0.84497(14) 0.23528(13) 0.03838(10) 0.0235(4) Uani 1 1 d .
H14A H 0.8565 0.1980 -0.0104 0.028 Uiso 1 1 calc R
H14B H 0.8357 0.3030 0.0236 0.028 Uiso 1 1 calc R
C15 C 0.73061(14) 0.20137(12) 0.08033(9) 0.0187(3) Uani 1 1 d .
H15A H 0.6583 0.2198 0.0496 0.022 Uiso 1 1 calc R
H15B H 0.7317 0.1312 0.0849 0.022 Uiso 1 1 calc R
C16 C 0.72443(13) 0.24510(11) 0.16061(9) 0.0156(3) Uani 1 1 d .
C17 C 0.62204(13) 0.25890(10) 0.20889(9) 0.0150(3) Uani 1 1 d .
C18 C 0.49656(14) 0.40997(11) 0.51073(9) 0.0167(3) Uani 1 1 d .
C19 C 0.41775(14) 0.33343(12) 0.51497(9) 0.0197(3) Uani 1 1 d .
H19 H 0.4433 0.2724 0.4977 0.024 Uiso 1 1 calc R
C20 C 0.30149(14) 0.34578(13) 0.54435(10) 0.0244(4) Uani 1 1 d .
H20 H 0.2479 0.2931 0.5471 0.029 Uiso 1 1 calc R
C21 C 0.26342(15) 0.43394(13) 0.56951(10) 0.0254(4) Uani 1 1 d .
H21 H 0.1845 0.4415 0.5907 0.030 Uiso 1 1 calc R
C22 C 0.33943(15) 0.51091(13) 0.56393(10) 0.0246(4) Uani 1 1 d .
H22 H 0.3124 0.5720 0.5799 0.030 Uiso 1 1 calc R
C23 C 0.45585(14) 0.49925(12) 0.53484(10) 0.0212(4) Uani 1 1 d .
H23 H 0.5084 0.5526 0.5313 0.025 Uiso 1 1 calc R
C24 C 0.96936(13) 0.39507(11) 0.32266(9) 0.0166(3) Uani 1 1 d .
C25 C 1.06474(14) 0.34227(13) 0.35288(10) 0.0212(4) Uani 1 1 d .
H25 H 1.0493 0.2843 0.3797 0.025 Uiso 1 1 calc R
C26 C 1.18326(14) 0.37460(14) 0.34368(10) 0.0273(4) Uani 1 1 d .
H26 H 1.2487 0.3388 0.3646 0.033 Uiso 1 1 calc R
C27 C 1.20569(15) 0.45879(14) 0.30410(11) 0.0305(4) Uani 1 1 d .
H27 H 1.2865 0.4807 0.2982 0.037 Uiso 1 1 calc R
C28 C 1.11163(15) 0.51086(13) 0.27322(11) 0.0276(4) Uani 1 1 d .
H28 H 1.1274 0.5684 0.2458 0.033 Uiso 1 1 calc R
C29 C 0.99328(14) 0.47897(11) 0.28227(9) 0.0205(3) Uani 1 1 d .
H29 H 0.9283 0.5147 0.2607 0.025 Uiso 1 1 calc R
C30 C 0.49681(13) 0.22758(11) 0.19106(9) 0.0158(3) Uani 1 1 d .
C31 C 0.39841(14) 0.28869(12) 0.19474(9) 0.0178(3) Uani 1 1 d .
H31 H 0.4101 0.3532 0.2093 0.021 Uiso 1 1 calc R
C32 C 0.28303(14) 0.25589(12) 0.17730(9) 0.0206(3) Uani 1 1 d .
H32 H 0.2159 0.2979 0.1805 0.025 Uiso 1 1 calc R
C33 C 0.26524(14) 0.16228(12) 0.15531(10) 0.0225(4) Uani 1 1 d .
H33 H 0.1861 0.1399 0.1437 0.027 Uiso 1 1 calc R
C34 C 0.36298(15) 0.10157(12) 0.15028(10) 0.0247(4) Uani 1 1 d .
H34 H 0.3511 0.0372 0.1352 0.030 Uiso 1 1 calc R
C35 C 0.47887(14) 0.13428(11) 0.16727(10) 0.0212(3) Uani 1 1 d .
H35 H 0.5461 0.0926 0.1626 0.025 Uiso 1 1 calc R
B1 B 0.57464(15) 0.32658(13) 0.34799(11) 0.0167(4) Uani 1 1 d .

loop_
_atom_site_aniso_label
_atom_site_aniso_U_11
_atom_site_aniso_U_22
_atom_site_aniso_U_33
_atom_site_aniso_U_23
_atom_site_aniso_U_13
_atom_site_aniso_U_12
F1 0.0165(5) 0.0441(6) 0.0247(5) -0.0134(5) -0.0073(4) 0.0116(4)
F2 0.0343(5) 0.0351(6) 0.0226(5) -0.0070(4) 0.0084(4) -0.0204(5)
N1 0.0120(6) 0.0157(6) 0.0138(6) 0.0011(5) 0.0018(5) 0.0017(5)
N2 0.0105(6) 0.0158(6) 0.0159(7) 0.0001(5) -0.0015(5) -0.0017(5)
C1 0.0175(7) 0.0142(7) 0.0135(7) 0.0011(6) -0.0006(6) 0.0022(6)
C2 0.0171(7) 0.0155(8) 0.0171(8) 0.0000(6) -0.0007(6) 0.0015(6)
C3 0.0194(8) 0.0280(9) 0.0173(8) -0.0057(7) 0.0004(7) 0.0026(7)
C4 0.0234(8) 0.0284(9) 0.0158(8) -0.0088(7) -0.0043(7) 0.0044(7)
C5 0.0154(8) 0.0227(9) 0.0247(9) -0.0066(7) -0.0044(7) 0.0012(6)
C6 0.0144(7) 0.0210(8) 0.0208(8) -0.0031(7) -0.0041(6) -0.0005(6)
C7 0.0151(7) 0.0144(7) 0.0160(8) 0.0009(6) -0.0029(6) 0.0024(6)
C8 0.0105(7) 0.0151(7) 0.0164(8) 0.0018(6) -0.0021(6) -0.0007(6)
C9 0.0133(7) 0.0145(7) 0.0170(8) 0.0032(6) -0.0016(6) 0.0016(6)
C10 0.0112(6) 0.0160(7) 0.0154(7) 0.0018(6) -0.0003(6) 0.0011(6)
C11 0.0152(7) 0.0180(8) 0.0148(8) 0.0023(6) -0.0006(6) 0.0019(6)
C12 0.0125(7) 0.0239(8) 0.0171(8) -0.0008(7) 0.0011(6) 0.0008(6)
C13 0.0151(7) 0.0281(9) 0.0209(9) -0.0022(7) 0.0040(6) 0.0005(6)
C14 0.0225(8) 0.0327(9) 0.0153(8) -0.0044(7) 0.0026(7) -0.0008(7)
C15 0.0166(7) 0.0234(8) 0.0160(8) -0.0036(6) -0.0022(6) -0.0002(6)
C16 0.0141(7) 0.0167(7) 0.0161(7) 0.0012(6) -0.0001(6) 0.0011(6)
C17 0.0153(7) 0.0143(7) 0.0153(8) 0.0000(6) -0.0017(6) 0.0010(6)
C18 0.0159(7) 0.0220(8) 0.0121(7) 0.0016(6) -0.0011(6) 0.0007(6)
C19 0.0185(8) 0.0210(8) 0.0197(8) 0.0027(7) -0.0005(6) 0.0008(6)
C20 0.0200(8) 0.0298(10) 0.0233(9) 0.0055(8) 0.0010(7) -0.0039(7)
C21 0.0164(8) 0.0402(10) 0.0196(8) 0.0001(8) 0.0018(7) 0.0042(7)
C22 0.0201(8) 0.0305(10) 0.0232(9) -0.0051(8) -0.0007(7) 0.0095(7)
C23 0.0199(8) 0.0231(8) 0.0206(8) -0.0024(7) 0.0004(7) 0.0008(6)
C24 0.0140(7) 0.0233(8) 0.0124(8) -0.0049(6) -0.0001(6) -0.0022(6)
C25 0.0178(8) 0.0304(9) 0.0154(8) -0.0020(7) 0.0013(6) -0.0004(7)
C26 0.0140(7) 0.0470(11) 0.0209(9) -0.0075(8) -0.0011(7) 0.0038(8)
C27 0.0136(8) 0.0432(11) 0.0347(10) -0.0201(9) 0.0065(7) -0.0105(7)
C28 0.0273(9) 0.0267(9) 0.0288(9) -0.0081(8) 0.0097(8) -0.0097(7)
C29 0.0182(8) 0.0237(8) 0.0197(8) -0.0020(7) 0.0018(7) -0.0014(6)
C30 0.0134(7) 0.0220(8) 0.0120(7) 0.0001(6) -0.0012(6) -0.0020(6)
C31 0.0173(8) 0.0205(8) 0.0155(8) -0.0026(7) -0.0009(6) -0.0012(6)
C32 0.0137(7) 0.0288(9) 0.0191(8) -0.0020(7) 0.0002(6) 0.0017(7)
C33 0.0138(7) 0.0301(9) 0.0237(9) 0.0004(7) -0.0031(7) -0.0083(7)
C34 0.0260(9) 0.0205(8) 0.0277(9) -0.0040(7) -0.0037(7) -0.0060(7)
C35 0.0178(8) 0.0222(8) 0.0235(9) -0.0035(7) -0.0023(7) 0.0006(6)
B1 0.0124(8) 0.0230(9) 0.0147(9) -0.0021(7) 0.0010(7) -0.0022(7)

loop_
_atom_type_symbol
_atom_type_description
_atom_type_scat_dispersion_real
_atom_type_scat_dispersion_imag
_atom_type_scat_source
C C 0.0033 0.0016 'International Tables Vol C Tables 4.2.6.8 and 6.1.1.4'
H H 0.0000 0.0000 'International Tables Vol C Tables 4.2.6.8 and 6.1.1.4'
B B 0.0013 0.0007 'International Tables Vol C Tables 4.2.6.8 and 6.1.1.4'
N N 0.0061 0.0033 'International Tables Vol C Tables 4.2.6.8 and 6.1.1.4'
F F 0.0171 0.0103 'International Tables Vol C Tables 4.2.6.8 and 6.1.1.4'

loop_
_geom_angle_atom_site_label_1
_geom_angle_atom_site_label_2
_geom_angle_atom_site_label_3
_geom_angle
C1 N1 C8 107.91(12)
C1 N1 B1 126.56(12)
C8 N1 B1 125.15(13)
C17 N2 C10 107.81(13)
C17 N2 B1 127.25(12)
C10 N2 B1 124.57(13)
N1 C1 C2 109.21(13)
N1 C1 C18 124.98(13)
C2 C1 C18 125.50(14)
C7 C2 C1 107.96(13)
C7 C2 C3 124.43(14)
C1 C2 C3 127.55(14)
C2 C3 C4 110.11(13)
C2 C3 H3A 109.6
C4 C3 H3A 109.6
C2 C3 H3B 109.6
C4 C3 H3B 109.6
H3A C3 H3B 108.2
C5 C4 C3 109.96(13)
C5 C4 H4A 109.7
C3 C4 H4A 109.7
C5 C4 H4B 109.7
C3 C4 H4B 109.7
H4A C4 H4B 108.2
C4 C5 C6 111.36(13)
C4 C5 H5A 109.4
C6 C5 H5A 109.4
C4 C5 H5B 109.4
C6 C5 H5B 109.4
H5A C5 H5B 108.0
C7 C6 C5 109.79(13)
C7 C6 H6A 109.7
C5 C6 H6A 109.7
C7 C6 H6B 109.7
C5 C6 H6B 109.7
H6A C6 H6B 108.2
C2 C7 C8 106.95(13)
C2 C7 C6 122.35(14)
C8 C7 C6 130.70(14)
C9 C8 N1 120.07(13)
C9 C8 C7 131.93(14)
N1 C8 C7 107.88(13)
C10 C9 C8 121.84(13)
C10 C9 C24 119.26(14)
C8 C9 C24 118.81(13)
C9 C10 N2 120.79(14)
C9 C10 C11 131.20(14)
N2 C10 C11 107.91(13)
C16 C11 C10 107.22(13)
C16 C11 C12 123.03(13)
C10 C11 C12 129.75(14)
C11 C12 C13 111.45(13)
C11 C12 H12A 109.3
C13 C12 H12A 109.3
C11 C12 H12B 109.3
C13 C12 H12B 109.3
H12A C12 H12B 108.0
C14 C13 C12 112.60(13)
C14 C13 H13A 109.1
C12 C13 H13A 109.1
C14 C13 H13B 109.1
C12 C13 H13B 109.1
H13A C13 H13B 107.8
C13 C14 C15 110.97(13)
C13 C14 H14A 109.4
C15 C14 H14A 109.4
C13 C14 H14B 109.4
C15 C14 H14B 109.4
H14A C14 H14B 108.0
C16 C15 C14 109.60(13)
C16 C15 H15A 109.7
C14 C15 H15A 109.8
C16 C15 H15B 109.7
C14 C15 H15B 109.8
H15A C15 H15B 108.2
C11 C16 C17 107.36(13)
C11 C16 C15 123.98(14)
C17 C16 C15 128.55(14)
N2 C17 C16 109.70(13)
N2 C17 C30 124.34(13)
C16 C17 C30 125.97(14)
C19 C18 C23 118.76(15)
C19 C18 C1 124.06(14)
C23 C18 C1 117.16(14)
C18 C19 C20 120.14(16)
C18 C19 H19 119.9
C20 C19 H19 119.9
C21 C20 C19 120.44(16)
C21 C20 H20 119.8
C19 C20 H20 119.8
C22 C21 C20 120.10(15)
C22 C21 H21 120.0
C20 C21 H21 120.0
C21 C22 C23 119.87(16)
C21 C22 H22 120.1
C23 C22 H22 120.1
C22 C23 C18 120.66(16)
C22 C23 H23 119.7
C18 C23 H23 119.7
C25 C24 C29 119.54(14)
C25 C24 C9 122.24(14)
C29 C24 C9 118.20(14)
C24 C25 C26 119.76(16)
C24 C25 H25 120.1
C26 C25 H25 120.1
C27 C26 C25 120.10(16)
C27 C26 H26 120.0
C25 C26 H26 120.0
C28 C27 C26 120.40(15)
C28 C27 H27 119.8
C26 C27 H27 119.8
C27 C28 C29 119.73(17)
C27 C28 H28 120.1
C29 C28 H28 120.1
C28 C29 C24 120.46(16)
C28 C29 H29 119.8
C24 C29 H29 119.8
C31 C30 C35 119.17(14)
C31 C30 C17 122.51(14)
C35 C30 C17 118.28(14)
C30 C31 C32 120.26(15)
C30 C31 H31 119.9
C32 C31 H31 119.9
C33 C32 C31 120.33(15)
C33 C32 H32 119.8
C31 C32 H32 119.8
C34 C33 C32 119.68(15)
C34 C33 H33 120.2
C32 C33 H33 120.2
C33 C34 C35 120.18(16)
C33 C34 H34 119.9
C35 C34 H34 119.9
C30 C35 C34 120.34(15)
C30 C35 H35 119.8
C34 C35 H35 119.8
F2 B1 F1 110.61(13)
F2 B1 N1 110.98(14)
F1 B1 N1 107.81(13)
F2 B1 N2 108.56(13)
F1 B1 N2 111.42(13)
N1 B1 N2 107.42(12)

loop_
_geom_bond_atom_site_label_1
_geom_bond_atom_site_label_2
_geom_bond_distance
F1 B1 1.387(2)
F2 B1 1.384(2)
N1 C1 1.358(2)
N1 C8 1.4028(18)
N1 B1 1.553(2)
N2 C17 1.353(2)
N2 C10 1.3995(19)
N2 B1 1.554(2)
C1 C2 1.411(2)
C1 C18 1.478(2)
C2 C7 1.381(2)
C2 C3 1.505(2)
C3 C4 1.533(2)
C3 H3A 0.9900
C3 H3B 0.9900
C4 C5 1.516(2)
C4 H4A 0.9900
C4 H4B 0.9900
C5 C6 1.527(2)
C5 H5A 0.9900
C5 H5B 0.9900
C6 C7 1.502(2)
C6 H6A 0.9900
C6 H6B 0.9900
C7 C8 1.424(2)
C8 C9 1.394(2)
C9 C10 1.393(2)
C9 C24 1.495(2)
C10 C11 1.421(2)
C11 C16 1.382(2)
C11 C12 1.504(2)
C12 C13 1.531(2)
C12 H12A 0.9900
C12 H12B 0.9900
C13 C14 1.522(2)
C13 H13A 0.9900
C13 H13B 0.9900
C14 C15 1.528(2)
C14 H14A 0.9900
C14 H14B 0.9900
C15 C16 1.501(2)
C15 H15A 0.9900
C15 H15B 0.9900
C16 C17 1.412(2)
C17 C30 1.483(2)
C18 C19 1.387(2)
C18 C23 1.396(2)
C19 C20 1.389(2)
C19 H19 0.9500
C20 C21 1.378(3)
C20 H20 0.9500
C21 C22 1.374(3)
C21 H21 0.9500
C22 C23 1.388(2)
C22 H22 0.9500
C23 H23 0.9500
C24 C25 1.388(2)
C24 C29 1.391(2)
C25 C26 1.395(2)
C25 H25 0.9500
C26 C27 1.385(3)
C26 H26 0.9500
C27 C28 1.376(3)
C27 H27 0.9500
C28 C29 1.391(2)
C28 H28 0.9500
C29 H29 0.9500
C30 C31 1.387(2)
C30 C35 1.388(2)
C31 C32 1.388(2)
C31 H31 0.9500
C32 C33 1.383(2)
C32 H32 0.9500
C33 C34 1.379(2)
C33 H33 0.9500
C34 C35 1.391(2)
C34 H34 0.9500
C35 H35 0.9500

loop_
_geom_torsion_atom_site_label_1
_geom_torsion_atom_site_label_2
_geom_torsion_atom_site_label_3
_geom_torsion_atom_site_label_4
_geom_torsion
C8 N1 C1 C2 -2.87(16)
B1 N1 C1 C2 -176.06(14)
C8 N1 C1 C18 171.02(14)
B1 N1 C1 C18 -2.2(2)
N1 C1 C2 C7 2.89(17)
C18 C1 C2 C7 -170.97(14)
N1 C1 C2 C3 -174.45(15)
C18 C1 C2 C3 11.7(3)
C7 C2 C3 C4 -11.6(2)
C1 C2 C3 C4 165.31(15)
C2 C3 C4 C5 45.23(18)
C3 C4 C5 C6 -66.87(17)
C4 C5 C6 C7 49.01(18)
C1 C2 C7 C8 -1.70(17)
C3 C2 C7 C8 175.74(14)
C1 C2 C7 C6 178.40(14)
C3 C2 C7 C6 -4.2(2)
C5 C6 C7 C2 -14.4(2)
C5 C6 C7 C8 165.74(15)
C1 N1 C8 C9 -174.68(13)
B1 N1 C8 C9 -1.4(2)
C1 N1 C8 C7 1.80(16)
B1 N1 C8 C7 175.11(13)
C2 C7 C8 C9 175.89(15)
C6 C7 C8 C9 -4.2(3)
C2 C7 C8 N1 -0.02(17)
C6 C7 C8 N1 179.87(15)
N1 C8 C9 C10 -2.4(2)
C7 C8 C9 C10 -177.92(15)
N1 C8 C9 C24 174.20(13)
C7 C8 C9 C24 -1.3(2)
C8 C9 C10 N2 4.6(2)
C24 C9 C10 N2 -172.02(13)
C8 C9 C10 C11 -171.23(15)
C24 C9 C10 C11 12.2(2)
C17 N2 C10 C9 -176.51(14)
B1 N2 C10 C9 -3.0(2)
C17 N2 C10 C11 0.19(16)
B1 N2 C10 C11 173.66(13)
C9 C10 C11 C16 175.89(15)
N2 C10 C11 C16 -0.33(17)
C9 C10 C11 C12 -3.8(3)
N2 C10 C11 C12 -179.99(15)
C16 C11 C12 C13 -7.3(2)
C10 C11 C12 C13 172.27(15)
C11 C12 C13 C14 39.52(19)
C12 C13 C14 C15 -62.76(19)
C13 C14 C15 C16 49.25(18)
C10 C11 C16 C17 0.34(17)
C12 C11 C16 C17 -179.97(14)
C10 C11 C16 C15 176.95(14)
C12 C11 C16 C15 -3.4(2)
C14 C15 C16 C11 -17.9(2)
C14 C15 C16 C17 157.95(15)
C10 N2 C17 C16 0.03(16)
B1 N2 C17 C16 -173.22(14)
C10 N2 C17 C30 -179.99(14)
B1 N2 C17 C30 6.8(2)
C11 C16 C17 N2 -0.24(17)
C15 C16 C17 N2 -176.64(14)
C11 C16 C17 C30 179.78(14)
C15 C16 C17 C30 3.4(3)
N1 C1 C18 C19 56.5(2)
C2 C1 C18 C19 -130.56(17)
N1 C1 C18 C23 -124.68(16)
C2 C1 C18 C23 48.2(2)
C23 C18 C19 C20 -1.4(2)
C1 C18 C19 C20 177.41(15)
C18 C19 C20 C21 0.0(2)
C19 C20 C21 C22 1.6(3)
C20 C21 C22 C23 -1.7(3)
C21 C22 C23 C18 0.3(2)
C19 C18 C23 C22 1.2(2)
C1 C18 C23 C22 -177.65(14)
C10 C9 C24 C25 -102.21(18)
C8 C9 C24 C25 81.09(19)
C10 C9 C24 C29 78.89(19)
C8 C9 C24 C29 -97.82(18)
C29 C24 C25 C26 1.1(2)
C9 C24 C25 C26 -177.79(15)
C24 C25 C26 C27 -0.4(3)
C25 C26 C27 C28 -0.4(3)
C26 C27 C28 C29 0.4(3)
C27 C28 C29 C24 0.3(2)
C25 C24 C29 C28 -1.1(2)
C9 C24 C29 C28 177.85(15)
N2 C17 C30 C31 51.6(2)
C16 C17 C30 C31 -128.38(17)
N2 C17 C30 C35 -130.59(16)
C16 C17 C30 C35 49.4(2)
C35 C30 C31 C32 2.1(2)
C17 C30 C31 C32 179.84(14)
C30 C31 C32 C33 -0.7(2)
C31 C32 C33 C34 -0.4(2)
C32 C33 C34 C35 0.0(3)
C31 C30 C35 C34 -2.5(2)
C17 C30 C35 C34 179.69(15)
C33 C34 C35 C30 1.4(3)
C1 N1 B1 F2 -66.84(19)
C8 N1 B1 F2 121.10(15)
C1 N1 B1 F1 54.44(19)
C8 N1 B1 F1 -117.62(15)
C1 N1 B1 N2 174.64(13)
C8 N1 B1 N2 2.6(2)
C17 N2 B1 F2 51.7(2)
C10 N2 B1 F2 -120.46(15)
C17 N2 B1 F1 -70.32(19)
C10 N2 B1 F1 117.50(15)
C17 N2 B1 N1 171.81(13)
C10 N2 B1 N1 -0.4(2)
